data_4102978
loop_
_publ_author_name
'Chung-Chih Tsai'
'Wei-Chih Shih'
'Cyong-Hui Fang'
'Chia-Yi Li'
'Tiow-Gan Ong'
'Glenn P. A. Yap'

_publ_section_title
;
 Bimetallic Nickel Aluminun Mediated Para-Selective Alkenylation of
 Pyridine: Direct Observation of \h2,\h1-Pyridine Ni(0)-Al(III)
 Intermediates Prior to C-H Bond Activation
;
_journal_name_full 'Journal of the American Chemical Society'
_journal_page_first 11887
_journal_page_last 11889
_journal_paper_doi 10.1021/ja1061246
_journal_volume 132
_journal_year 2010
_chemical_formula_sum 'C22 H39 Al2 Cl2 N3'
_chemical_formula_weight 470.42
_chemical_name_systematic
;
 ?
;
_space_group_IT_number 33
_symmetry_cell_setting orthorhombic
_symmetry_space_group_name_Hall 'P 2c -2n'
_symmetry_space_group_name_H-M 'P n a 21'
_atom_sites_solution_hydrogens geom
_atom_sites_solution_primary direct
_atom_sites_solution_secondary difmap
_audit_creation_method SHELXL-97
_cell_angle_alpha 90.00
_cell_angle_beta 90.00
_cell_angle_gamma 90.00
_cell_formula_units_Z 4
_cell_length_a 14.981(3)
_cell_length_b 25.995(5)
_cell_length_c 6.9486(14)
_cell_measurement_temperature 150(2)
_cell_volume 2706.0(9)
_computing_cell_refinement 'Bruker XSCANS'
_computing_data_collection 'Bruker XSCANS'
_computing_data_reduction 'Bruker SHELXTL'
_computing_molecular_graphics 'Bruker SHELXTL'
_computing_publication_material 'Bruker SHELXTL'
_computing_structure_refinement 'SHELXL-97 (Sheldrick, 1997)'
_computing_structure_solution 'SHELXS-97 (Sheldrick, 1990)'
_diffrn_ambient_temperature 150(2)
_diffrn_detector_area_resol_mean 836.6
_diffrn_measured_fraction_theta_full 0.995
_diffrn_measured_fraction_theta_max 0.996
_diffrn_measurement_device_type 'Bruker P4'
_diffrn_measurement_method '\w scans'
_diffrn_radiation_monochromator graphite
_diffrn_radiation_source 'fine-focus sealed tube'
_diffrn_radiation_type MoK\a
_diffrn_radiation_wavelength 0.71073
_diffrn_reflns_av_R_equivalents 0.2080
_diffrn_reflns_av_sigmaI/netI 0.3139
_diffrn_reflns_limit_h_max 19
_diffrn_reflns_limit_h_min -19
_diffrn_reflns_limit_k_max 33
_diffrn_reflns_limit_k_min -22
_diffrn_reflns_limit_l_max 8
_diffrn_reflns_limit_l_min -8
_diffrn_reflns_number 13017
_diffrn_reflns_theta_full 25.00
_diffrn_reflns_theta_max 27.10
_diffrn_reflns_theta_min 1.57
_diffrn_standards_decay_% 1
_diffrn_standards_interval_count 0
_diffrn_standards_interval_time 0
_diffrn_standards_number 0
_exptl_absorpt_coefficient_mu 0.318
_exptl_absorpt_correction_T_max 0.9689
_exptl_absorpt_correction_T_min 0.9107
_exptl_absorpt_correction_type multi-scan
_exptl_absorpt_process_details 'SADABS (Sheldrick, 2003)'
_exptl_crystal_density_diffrn 1.155
_exptl_crystal_density_method 'not measured'
_exptl_crystal_F_000 1008
_exptl_crystal_size_max 0.30
_exptl_crystal_size_mid 0.10
_exptl_crystal_size_min 0.10
_refine_diff_density_max 0.458
_refine_diff_density_min -0.651
_refine_diff_density_rms 0.117
_refine_ls_abs_structure_details 'Flack H D (1983), Acta Cryst. A39, 876-881'
_refine_ls_abs_structure_Flack 0.19(19)
_refine_ls_extinction_method none
_refine_ls_goodness_of_fit_ref 1.007
_refine_ls_hydrogen_treatment constr
_refine_ls_matrix_type full
_refine_ls_number_parameters 262
_refine_ls_number_reflns 5098
_refine_ls_number_restraints 211
_refine_ls_restrained_S_all 0.993
_refine_ls_R_factor_all 0.2269
_refine_ls_R_factor_gt 0.0932
_refine_ls_shift/su_max 0.000
_refine_ls_shift/su_mean 0.000
_refine_ls_structure_factor_coef Fsqd
_refine_ls_weighting_details 'calc w=1/[\s^2^(Fo^2^)] where P=(Fo^2^+2Fc^2^)/3'
_refine_ls_weighting_scheme calc
_refine_ls_wR_factor_gt 0.1643
_refine_ls_wR_factor_ref 0.2139
_reflns_number_gt 2061
_reflns_number_total 5098
_reflns_threshold_expression >2sigma(I)
_cod_data_source_file ja1061246_si_002.cif
_cod_data_source_block i11239
_cod_original_cell_volume 2706.1(9)
_cod_database_code 4102978

loop_
_symmetry_equiv_pos_as_xyz
'x, y, z'
'-x, -y, z+1/2'
'x+1/2, -y+1/2, z'
'-x+1/2, y+1/2, z+1/2'

loop_
_atom_site_label
_atom_site_type_symbol
_atom_site_fract_x
_atom_site_fract_y
_atom_site_fract_z
_atom_site_U_iso_or_equiv
_atom_site_adp_type
_atom_site_occupancy
_atom_site_symmetry_multiplicity
_atom_site_calc_flag
_atom_site_refinement_flags
Al1 Al 0.09765(18) 0.58900(13) 0.8658(4) 0.0239(7) Uani 1 1 d U
Al2 Al 0.1182(2) 0.79999(13) 0.5551(4) 0.0293(8) Uani 1 1 d U
Cl1 Cl 0.16034(15) 0.72450(10) 0.6728(3) 0.0313(6) Uani 1 1 d U
Cl2 Cl -0.00951(16) 0.78322(10) 0.4115(4) 0.0342(7) Uani 1 1 d U
N1 N 0.2845(4) 0.6088(3) 1.0300(10) 0.0203(12) Uani 1 1 d U
N2 N 0.1921(5) 0.6642(3) 1.1312(10) 0.0218(13) Uani 1 1 d U
N3 N 0.0148(4) 0.6480(3) 0.9192(11) 0.0262(13) Uani 1 1 d U
H3A H 0.0397 0.6753 0.8515 0.031 Uiso 1 1 calc R
C1 C 0.3201(6) 0.5168(4) 1.0364(13) 0.0230(15) Uani 1 1 d U
C2 C 0.3595(6) 0.4750(4) 0.9487(12) 0.0271(16) Uani 1 1 d U
H2A H 0.3556 0.4422 1.0082 0.032 Uiso 1 1 calc R
C3 C 0.4047(7) 0.4797(4) 0.7762(13) 0.0284(16) Uani 1 1 d U
C4 C 0.4073(6) 0.5272(4) 0.6863(13) 0.0277(16) Uani 1 1 d U
H4A H 0.4377 0.5305 0.5670 0.033 Uiso 1 1 calc R
C5 C 0.3668(6) 0.5696(4) 0.7658(13) 0.0258(15) Uani 1 1 d U
C6 C 0.3234(6) 0.5634(4) 0.9410(13) 0.0233(14) Uani 1 1 d U
C7 C 0.2752(6) 0.5111(4) 1.2322(12) 0.034(2) Uani 1 1 d U
H7A H 0.2500 0.5442 1.2717 0.051 Uiso 1 1 calc R
H7B H 0.3193 0.4998 1.3274 0.051 Uiso 1 1 calc R
H7C H 0.2273 0.4855 1.2234 0.051 Uiso 1 1 calc R
C8 C 0.4497(6) 0.4341(4) 0.6857(15) 0.036(2) Uani 1 1 d U
H8A H 0.4780 0.4446 0.5649 0.055 Uiso 1 1 calc R
H8B H 0.4052 0.4074 0.6595 0.055 Uiso 1 1 calc R
H8C H 0.4951 0.4206 0.7737 0.055 Uiso 1 1 calc R
C9 C 0.3680(5) 0.6223(4) 0.6699(14) 0.032(2) Uani 1 1 d U
H9A H 0.4014 0.6203 0.5488 0.048 Uiso 1 1 calc R
H9B H 0.3967 0.6472 0.7557 0.048 Uiso 1 1 calc R
H9C H 0.3066 0.6333 0.6435 0.048 Uiso 1 1 calc R
C10 C 0.1982(5) 0.6220(4) 1.0261(12) 0.0188(14) Uani 1 1 d U
C11 C 0.3324(6) 0.6433(3) 1.1410(13) 0.0226(15) Uani 1 1 d U
H11A H 0.3945 0.6425 1.1677 0.027 Uiso 1 1 calc R
C12 C 0.2729(6) 0.6781(4) 1.2034(13) 0.0236(16) Uani 1 1 d U
H12A H 0.2850 0.7070 1.2830 0.028 Uiso 1 1 calc R
C13 C 0.1099(5) 0.6932(4) 1.1625(13) 0.0240(15) Uani 1 1 d U
H13A H 0.1096 0.7235 1.0760 0.029 Uiso 1 1 calc R
H13B H 0.1092 0.7060 1.2967 0.029 Uiso 1 1 calc R
C14 C 0.0277(6) 0.6626(4) 1.1279(12) 0.0263(16) Uani 1 1 d U
H14A H -0.0247 0.6828 1.1712 0.032 Uiso 1 1 calc R
H14B H 0.0303 0.6309 1.2064 0.032 Uiso 1 1 calc R
C15 C -0.0816(6) 0.6476(4) 0.8559(14) 0.0325(16) Uani 1 1 d U
C16 C -0.0844(6) 0.6252(4) 0.6508(14) 0.042(2) Uani 1 1 d U
H16A H -0.0508 0.6476 0.5635 0.063 Uiso 1 1 calc R
H16B H -0.1465 0.6229 0.6075 0.063 Uiso 1 1 calc R
H16C H -0.0577 0.5907 0.6510 0.063 Uiso 1 1 calc R
C17 C -0.1358(6) 0.6112(4) 0.9880(14) 0.040(2) Uani 1 1 d U
H17A H -0.1351 0.6245 1.1200 0.060 Uiso 1 1 calc R
H17B H -0.1092 0.5768 0.9856 0.060 Uiso 1 1 calc R
H17C H -0.1976 0.6093 0.9421 0.060 Uiso 1 1 calc R
C18 C -0.1215(6) 0.7014(4) 0.8548(14) 0.040(2) Uani 1 1 d U
H18A H -0.1212 0.7153 0.9858 0.060 Uiso 1 1 calc R
H18B H -0.1830 0.6998 0.8071 0.060 Uiso 1 1 calc R
H18C H -0.0859 0.7237 0.7707 0.060 Uiso 1 1 calc R
C19 C 0.1320(6) 0.5832(4) 0.5957(12) 0.029(2) Uani 1 1 d U
H19A H 0.0831 0.5677 0.5225 0.043 Uiso 1 1 calc R
H19B H 0.1853 0.5616 0.5849 0.043 Uiso 1 1 calc R
H19C H 0.1450 0.6175 0.5442 0.043 Uiso 1 1 calc R
C20 C 0.0544(6) 0.5263(4) 0.9893(13) 0.029(2) Uani 1 1 d U
H20A H 0.0065 0.5112 0.9114 0.043 Uiso 1 1 calc R
H20B H 0.0314 0.5346 1.1177 0.043 Uiso 1 1 calc R
H20C H 0.1035 0.5016 1.0007 0.043 Uiso 1 1 calc R
C21 C 0.2088(6) 0.8194(4) 0.3617(14) 0.032(2) Uani 1 1 d U
H21A H 0.1930 0.8528 0.3053 0.048 Uiso 1 1 calc R
H21B H 0.2108 0.7933 0.2603 0.048 Uiso 1 1 calc R
H21C H 0.2674 0.8219 0.4237 0.048 Uiso 1 1 calc R
C22 C 0.1000(6) 0.8467(4) 0.7740(14) 0.037(3) Uani 1 1 d U
H22A H 0.0812 0.8805 0.7266 0.055 Uiso 1 1 calc R
H22B H 0.1559 0.8502 0.8459 0.055 Uiso 1 1 calc R
H22C H 0.0537 0.8327 0.8588 0.055 Uiso 1 1 calc R

loop_
_atom_site_aniso_label
_atom_site_aniso_U_11
_atom_site_aniso_U_22
_atom_site_aniso_U_33
_atom_site_aniso_U_23
_atom_site_aniso_U_13
_atom_site_aniso_U_12
Al1 0.0281(15) 0.0330(19) 0.0106(14) -0.0041(15) 0.0013(13) -0.0020(14)
Al2 0.0392(17) 0.033(2) 0.0155(16) -0.0065(15) -0.0027(14) 0.0061(17)
Cl1 0.0388(15) 0.0359(16) 0.0193(13) -0.0006(14) -0.0017(12) 0.0018(13)
Cl2 0.0372(15) 0.0420(17) 0.0234(13) -0.0110(15) -0.0075(11) 0.0079(14)
N1 0.028(2) 0.026(3) 0.007(3) 0.003(2) 0.001(2) 0.001(2)
N2 0.027(2) 0.026(3) 0.012(3) -0.002(2) -0.001(2) 0.002(2)
N3 0.028(3) 0.039(3) 0.011(3) -0.002(3) 0.003(3) -0.004(2)
C1 0.032(3) 0.029(3) 0.009(3) 0.000(3) 0.001(3) 0.005(3)
C2 0.035(4) 0.029(3) 0.017(3) -0.004(3) 0.000(3) 0.006(3)
C3 0.034(4) 0.034(3) 0.018(3) -0.007(3) 0.000(3) 0.005(3)
C4 0.030(3) 0.039(3) 0.015(3) -0.003(3) 0.003(3) 0.004(3)
C5 0.028(3) 0.036(3) 0.013(3) 0.001(3) 0.003(3) 0.004(3)
C6 0.028(3) 0.030(3) 0.011(3) 0.001(2) 0.001(3) 0.005(3)
C7 0.053(6) 0.037(6) 0.012(4) 0.002(4) 0.008(4) 0.006(5)
C8 0.043(5) 0.040(5) 0.026(5) -0.013(5) 0.004(4) 0.006(5)
C9 0.032(5) 0.042(4) 0.022(5) 0.008(4) 0.003(5) 0.006(5)
C10 0.028(3) 0.025(3) 0.004(3) -0.001(3) 0.001(3) -0.001(2)
C11 0.026(3) 0.027(3) 0.015(3) 0.003(3) 0.000(3) -0.002(3)
C12 0.029(3) 0.027(3) 0.016(3) 0.000(3) -0.005(3) -0.001(3)
C13 0.028(3) 0.031(4) 0.013(3) -0.004(3) 0.001(3) 0.004(3)
C14 0.030(3) 0.037(4) 0.013(3) -0.004(3) 0.004(3) 0.002(3)
C15 0.031(3) 0.045(4) 0.022(3) -0.009(3) 0.000(3) -0.001(3)
C16 0.039(5) 0.056(6) 0.030(4) -0.020(5) -0.007(4) 0.002(5)
C17 0.030(4) 0.050(6) 0.039(5) -0.010(5) 0.001(4) -0.011(5)
C18 0.041(5) 0.052(5) 0.026(5) -0.005(4) 0.006(5) 0.011(4)
C19 0.038(6) 0.039(7) 0.010(3) -0.008(4) -0.002(3) -0.009(5)
C20 0.035(6) 0.037(4) 0.014(5) -0.010(4) 0.000(4) -0.010(4)
C21 0.044(5) 0.025(6) 0.026(5) -0.006(4) -0.004(4) -0.018(5)
C22 0.034(6) 0.042(6) 0.034(5) -0.020(5) -0.013(4) 0.010(5)

loop_
_atom_type_symbol
_atom_type_description
_atom_type_scat_dispersion_real
_atom_type_scat_dispersion_imag
_atom_type_scat_source
C C 0.0033 0.0016 'International Tables Vol C Tables 4.2.6.8 and 6.1.1.4'
H H 0.0000 0.0000 'International Tables Vol C Tables 4.2.6.8 and 6.1.1.4'
N N 0.0061 0.0033 'International Tables Vol C Tables 4.2.6.8 and 6.1.1.4'
Cl Cl 0.1484 0.1585 'International Tables Vol C Tables 4.2.6.8 and 6.1.1.4'
Al Al 0.0645 0.0514 'International Tables Vol C Tables 4.2.6.8 and 6.1.1.4'

loop_
_geom_angle_atom_site_label_1
_geom_angle_atom_site_label_2
_geom_angle_atom_site_label_3
_geom_angle
C19 Al1 C20 116.5(4)
C19 Al1 N3 113.5(4)
C20 Al1 N3 110.6(4)
C19 Al1 C10 111.0(4)
C20 Al1 C10 110.6(4)
N3 Al1 C10 92.0(4)
C22 Al2 C21 117.6(4)
C22 Al2 Cl2 110.6(3)
C21 Al2 Cl2 109.8(3)
C22 Al2 Cl1 107.5(4)
C21 Al2 Cl1 106.4(3)
Cl2 Al2 Cl1 103.84(16)
C10 N1 C11 110.3(8)
C10 N1 C6 125.8(8)
C11 N1 C6 123.8(7)
C10 N2 C12 111.3(8)
C10 N2 C13 124.7(7)
C12 N2 C13 124.0(8)
C15 N3 C14 113.8(7)
C15 N3 Al1 122.1(6)
C14 N3 Al1 106.9(6)
C2 C1 C6 117.6(9)
C2 C1 C7 120.4(10)
C6 C1 C7 122.0(9)
C1 C2 C3 121.6(10)
C2 C3 C4 119.0(10)
C2 C3 C8 120.9(10)
C4 C3 C8 120.2(9)
C5 C4 C3 121.5(9)
C4 C5 C6 117.8(10)
C4 C5 C9 122.7(8)
C6 C5 C9 119.5(9)
C1 C6 C5 122.6(9)
C1 C6 N1 119.6(8)
C5 C6 N1 117.8(9)
N2 C10 N1 105.5(8)
N2 C10 Al1 126.4(6)
N1 C10 Al1 127.7(7)
C12 C11 N1 105.9(8)
C11 C12 N2 107.0(9)
N2 C13 C14 113.5(8)
C13 C14 N3 113.3(7)
N3 C15 C18 111.8(8)
N3 C15 C16 107.4(7)
C18 C15 C16 109.4(8)
N3 C15 C17 109.5(8)
C18 C15 C17 111.0(8)
C16 C15 C17 107.6(8)

loop_
_geom_bond_atom_site_label_1
_geom_bond_atom_site_label_2
_geom_bond_distance
Al1 C19 1.952(8)
Al1 C20 1.953(10)
Al1 N3 2.008(8)
Al1 C10 2.059(9)
Al2 C22 1.965(9)
Al2 C21 1.975(9)
Al2 Cl2 2.201(4)
Al2 Cl1 2.218(4)
N1 C10 1.338(9)
N1 C11 1.383(10)
N1 C6 1.455(11)
N2 C10 1.323(10)
N2 C12 1.360(10)
N2 C13 1.460(10)
N3 C15 1.510(11)
N3 C14 1.512(11)
C1 C2 1.379(12)
C1 C6 1.382(12)
C1 C7 1.525(11)
C2 C3 1.382(12)
C3 C4 1.384(12)
C3 C8 1.501(12)
C4 C5 1.374(12)
C5 C6 1.390(12)
C5 C9 1.524(13)
C11 C12 1.342(11)
C13 C14 1.486(11)
C15 C18 1.521(12)
C15 C16 1.540(13)
C15 C17 1.549(13)

loop_
_geom_torsion_atom_site_label_1
_geom_torsion_atom_site_label_2
_geom_torsion_atom_site_label_3
_geom_torsion_atom_site_label_4
_geom_torsion
C19 Al1 N3 C15 72.0(8)
C20 Al1 N3 C15 -61.1(8)
C10 Al1 N3 C15 -174.1(7)
C19 Al1 N3 C14 -154.5(6)
C20 Al1 N3 C14 72.4(6)
C10 Al1 N3 C14 -40.6(6)
C6 C1 C2 C3 3.2(14)
C7 C1 C2 C3 -176.6(9)
C1 C2 C3 C4 -2.5(14)
C1 C2 C3 C8 178.1(9)
C2 C3 C4 C5 0.7(14)
C8 C3 C4 C5 -180.0(9)
C3 C4 C5 C6 0.4(14)
C3 C4 C5 C9 -179.6(9)
C2 C1 C6 C5 -2.0(14)
C7 C1 C6 C5 177.7(9)
C2 C1 C6 N1 -178.6(8)
C7 C1 C6 N1 1.1(14)
C4 C5 C6 C1 0.3(14)
C9 C5 C6 C1 -179.7(9)
C4 C5 C6 N1 176.9(8)
C9 C5 C6 N1 -3.0(12)
C10 N1 C6 C1 -82.7(11)
C11 N1 C6 C1 93.6(11)
C10 N1 C6 C5 100.6(10)
C11 N1 C6 C5 -83.1(11)
C12 N2 C10 N1 -0.5(10)
C13 N2 C10 N1 178.1(7)
C12 N2 C10 Al1 -174.0(6)
C13 N2 C10 Al1 4.5(12)
C11 N1 C10 N2 0.6(9)
C6 N1 C10 N2 177.3(8)
C11 N1 C10 Al1 174.1(6)
C6 N1 C10 Al1 -9.3(12)
C19 Al1 C10 N2 122.2(8)
C20 Al1 C10 N2 -106.9(8)
N3 Al1 C10 N2 6.0(8)
C19 Al1 C10 N1 -50.0(9)
C20 Al1 C10 N1 80.9(8)
N3 Al1 C10 N1 -166.2(8)
C10 N1 C11 C12 -0.5(10)
C6 N1 C11 C12 -177.3(8)
N1 C11 C12 N2 0.2(10)
C10 N2 C12 C11 0.2(10)
C13 N2 C12 C11 -178.4(8)
C10 N2 C13 C14 20.9(12)
C12 N2 C13 C14 -160.6(8)
N2 C13 C14 N3 -67.4(10)
C15 N3 C14 C13 -144.6(8)
Al1 N3 C14 C13 77.6(9)
C14 N3 C15 C18 67.5(10)
Al1 N3 C15 C18 -161.9(6)
C14 N3 C15 C16 -172.5(8)
Al1 N3 C15 C16 -41.9(10)
C14 N3 C15 C17 -56.0(10)
Al1 N3 C15 C17 74.7(9)
